data_4349922
loop_
_publ_author_name
'Vismara, Rebecca'
'Tuci, Giulia'
'Mosca, Nello'
'Domasevitch, Kostiantyn V.'
'Di Nicola, Corrado'
'Pettinari, Claudio'
'Giambastiani, Giuliano'
'Galli, Simona'
'Rossin, Andrea'

_publ_section_title
;
 Amino-decorated bis(pyrazolate) metal--organic frameworks for carbon
 dioxide capture and green conversion into cyclic carbonates
;
_journal_issue 2
_journal_name_full 'Inorganic Chemistry Frontiers'
_journal_page_first 533
_journal_paper_doi 10.1039/C8QI00997J
_journal_volume 6
_journal_year 2019
_chemical_formula_sum 'C6 H7 N5'
_chemical_formula_weight 149.17
_space_group_crystal_system monoclinic
_space_group_IT_number 7
_space_group_name_Hall 'P -2yc'
_space_group_name_H-M_alt 'P 1 c 1'
_atom_sites_solution_hydrogens mixed
_atom_sites_solution_primary direct
_atom_sites_solution_secondary difmap
_audit_creation_method SHELXL-2014/7
_audit_update_record
;
2018-09-06 deposited with the CCDC.
2018-12-27 downloaded from the CCDC.
;
_cell_angle_alpha 90
_cell_angle_beta 107.583(13)
_cell_angle_gamma 90
_cell_formula_units_Z 2
_cell_length_a 8.1099(9)
_cell_length_b 4.5429(4)
_cell_length_c 9.3940(12)
_cell_measurement_reflns_used 2608
_cell_measurement_temperature 213(2)
_cell_measurement_theta_max 27.861
_cell_measurement_theta_min 2.635
_cell_volume 329.93(7)
_computing_cell_refinement 'IPDS Software (Stoe & Cie, 2000)'
_computing_data_collection 'IPDS Software (Stoe & Cie, 2000)'
_computing_data_reduction 'IPDS Software (Stoe & Cie, 2000)'
_computing_molecular_graphics 'Diamond 2.1e (Brandenburg, 1999)'
_computing_publication_material 'WinGX 1.70.01 (Farrugia, 1999)'
_computing_structure_refinement 'SHELXL-2014/7 (Sheldrick, 2014)'
_computing_structure_solution 'SHELXS-97 (Sheldrick, 2008)'
_diffrn_ambient_temperature 213(2)
_diffrn_measured_fraction_theta_full 0.993
_diffrn_measured_fraction_theta_max 0.995
_diffrn_measurement_device_type 'Stoe Image Plate Diffraction System'
_diffrn_measurement_method '\f oscillation scans'
_diffrn_radiation_type MoK\a
_diffrn_radiation_wavelength 0.71073
_diffrn_reflns_av_R_equivalents 0.0286
_diffrn_reflns_av_unetI/netI 0.0396
_diffrn_reflns_Laue_measured_fraction_full 0.993
_diffrn_reflns_Laue_measured_fraction_max 0.995
_diffrn_reflns_limit_h_max 10
_diffrn_reflns_limit_h_min -10
_diffrn_reflns_limit_k_max 5
_diffrn_reflns_limit_k_min -5
_diffrn_reflns_limit_l_max 12
_diffrn_reflns_limit_l_min -12
_diffrn_reflns_number 2608
_diffrn_reflns_point_group_measured_fraction_full 0.916
_diffrn_reflns_point_group_measured_fraction_max 0.902
_diffrn_reflns_theta_full 25.242
_diffrn_reflns_theta_max 27.861
_diffrn_reflns_theta_min 2.635
_diffrn_source 'fine-focus sealed tube'
_exptl_absorpt_coefficient_mu 0.104
_exptl_absorpt_correction_T_max 0.8982
_exptl_absorpt_correction_T_min 0.8508
_exptl_absorpt_correction_type numerical
_exptl_absorpt_process_details 'X-RED (Stoe & Cie, 2001) and X-SHAPE (Stoe & Cie, 1999)'
_exptl_crystal_colour colorless
_exptl_crystal_density_diffrn 1.502
_exptl_crystal_description prism
_exptl_crystal_F_000 156
_exptl_crystal_size_max 0.280
_exptl_crystal_size_mid 0.220
_exptl_crystal_size_min 0.220
_refine_diff_density_max 0.273
_refine_diff_density_min -0.161
_refine_diff_density_rms 0.040
_refine_ls_abs_structure_details
;
 Flack x determined using 408 quotients [(I+)-(I-)]/[(I+)+(I-)]
 (Parsons, Flack and Wagner, Acta Cryst. B69 (2013) 249-259).
;
_refine_ls_abs_structure_Flack -1.4(10)
_refine_ls_extinction_method none
_refine_ls_goodness_of_fit_ref 0.916
_refine_ls_hydrogen_treatment constr
_refine_ls_matrix_type full
_refine_ls_number_parameters 104
_refine_ls_number_reflns 1416
_refine_ls_number_restraints 2
_refine_ls_restrained_S_all 0.915
_refine_ls_R_factor_all 0.0516
_refine_ls_R_factor_gt 0.0352
_refine_ls_shift/su_max 0.000
_refine_ls_shift/su_mean 0.000
_refine_ls_structure_factor_coef Fsqd
_refine_ls_weighting_details 'w=1/[\s^2^(Fo^2^)+(0.0635P)^2^] where P=(Fo^2^+2Fc^2^)/3'
_refine_ls_weighting_scheme calc
_refine_ls_wR_factor_gt 0.0887
_refine_ls_wR_factor_ref 0.0937
_reflns_Friedel_coverage 0.808
_reflns_Friedel_fraction_full 0.839
_reflns_Friedel_fraction_max 0.809
_reflns_number_gt 1029
_reflns_number_total 1416
_reflns_threshold_expression 'I > 2\s(I)'
_cod_data_source_file c8qi00997j2.cif
_cod_data_source_block H2BPZNH2
_cod_original_sg_symbol_H-M 'P c'
_cod_database_code 4349922
_shelx_shelxl_version_number 2014/7
_shelx_space_group_comment
;
The symmetry employed for this shelxl refinement is uniquely defined
by the following loop, which should always be used as a source of
symmetry information in preference to the above space-group names.
They are only intended as comments.
;
_shelx_estimated_absorpt_t_min 0.971
_shelx_estimated_absorpt_t_max 0.978

loop_
_space_group_symop_operation_xyz
'x, y, z'
'x, -y, z+1/2'

loop_
_atom_site_label
_atom_site_type_symbol
_atom_site_fract_x
_atom_site_fract_y
_atom_site_fract_z
_atom_site_U_iso_or_equiv
_atom_site_adp_type
_atom_site_occupancy
_atom_site_site_symmetry_order
_atom_site_calc_flag
_atom_site_refinement_flags_posn
_atom_site_refinement_flags_adp
_atom_site_refinement_flags_occupancy
_atom_site_disorder_assembly
_atom_site_disorder_group
N1 N -0.2179(4) -0.0123(10) 0.4662(4) 0.0293(8) Uani 1 1 d . . . A 1
H1N H -0.2781 -0.1268 0.3951 0.044 Uiso 1 1 calc R U . A 1
N2 N -0.2893(5) 0.1829(8) 0.5428(4) 0.0309(10) Uani 1 1 d . . . A 1
N3 N 0.4081(4) 0.5020(10) 0.8655(4) 0.0315(9) Uani 1 1 d . . . A 1
H2N H 0.4708 0.6159 0.9355 0.047 Uiso 1 1 calc R U . A 1
N4 N 0.4733(4) 0.3147(9) 0.7881(4) 0.0297(10) Uani 1 1 d . . . A 1
N5 N -0.1729(7) 0.5086(12) 0.7394(6) 0.0293(11) Uani 0.77 1 d . . P A 1
H3N H -0.1157 0.6648 0.7403 0.044 Uiso 1 1 d R U . A 1
H4N H -0.2827 0.5607 0.7237 0.044 Uiso 1 1 d R U . A 1
C1 C -0.0457(5) -0.0054(11) 0.5137(5) 0.0280(10) Uani 1 1 d . . . A 1
H1 H 0.0282 -0.1216 0.4768 0.034 Uiso 1 1 calc R U . A 1
C2 C 0.0060(5) 0.2006(9) 0.6260(5) 0.0201(9) Uani 1 1 d . . . A 1
C3 C -0.1532(5) 0.3135(8) 0.6385(4) 0.0242(10) Uani 1 1 d . . . A 1
C4 C 0.2339(4) 0.4953(12) 0.8233(5) 0.0282(9) Uani 1 1 d . . . A 1
H4 H 0.1618 0.6101 0.8629 0.034 Uiso 1 1 calc R U . A 1
C5 C 0.1809(5) 0.2876(10) 0.7106(5) 0.0246(10) Uani 1 1 d . . . A 1
C6 C 0.3360(5) 0.1870(9) 0.6933(4) 0.0277(11) Uani 1 1 d . . . A 1
H6 H 0.3428 0.0448 0.6226 0.033 Uiso 1 1 calc R U . A 1
N5A N 0.364(2) -0.009(4) 0.5912(19) 0.030(4) Uiso 0.23 1 d . . P B 2

loop_
_atom_site_aniso_label
_atom_site_aniso_U_11
_atom_site_aniso_U_22
_atom_site_aniso_U_33
_atom_site_aniso_U_23
_atom_site_aniso_U_13
_atom_site_aniso_U_12
N1 0.026(2) 0.0297(19) 0.0287(19) -0.0052(18) 0.0036(16) -0.0016(19)
N2 0.028(2) 0.032(2) 0.029(2) 0.0056(19) 0.0031(18) -0.0011(19)
N3 0.0151(18) 0.040(2) 0.0330(19) -0.005(2) -0.0016(16) -0.008(2)
N4 0.0075(15) 0.044(2) 0.035(2) -0.004(2) 0.0022(16) 0.0028(18)
N5 0.0230(17) 0.0307(18) 0.0349(18) -0.0054(15) 0.0096(13) 0.0014(14)
C1 0.024(2) 0.028(2) 0.032(2) 0.003(2) 0.0093(19) 0.002(2)
C2 0.0106(18) 0.023(2) 0.025(2) 0.0055(18) 0.0032(17) 0.0011(18)
C3 0.016(2) 0.029(2) 0.026(2) 0.0043(19) 0.0050(19) 0.0038(19)
C4 0.015(2) 0.035(2) 0.030(2) -0.008(2) 0.0002(16) -0.005(2)
C5 0.024(2) 0.024(2) 0.023(2) 0.0014(18) 0.004(2) -0.002(2)
C6 0.022(2) 0.030(3) 0.029(3) -0.0009(19) 0.003(2) 0.001(2)

loop_
_atom_type_symbol
_atom_type_description
_atom_type_scat_dispersion_real
_atom_type_scat_dispersion_imag
_atom_type_scat_source
C C 0.0033 0.0016 'International Tables Vol C Tables 4.2.6.8 and 6.1.1.4'
H H 0.0000 0.0000 'International Tables Vol C Tables 4.2.6.8 and 6.1.1.4'
N N 0.0061 0.0033 'International Tables Vol C Tables 4.2.6.8 and 6.1.1.4'

loop_
_geom_angle_atom_site_label_1
_geom_angle_atom_site_label_2
_geom_angle_atom_site_label_3
_geom_angle
C1 N1 N2 112.0(4)
C1 N1 H1N 124.0
N2 N1 H1N 124.0
C3 N2 N1 104.2(4)
N4 N3 C4 112.3(4)
N4 N3 H2N 123.8
C4 N3 H2N 123.8
N3 N4 C6 104.7(3)
C3 N5 H3N 112.3
C3 N5 H4N 112.7
H3N N5 H4N 107.3
N1 C1 C2 108.6(4)
N1 C1 H1 125.7
C2 C1 H1 125.7
C1 C2 C3 103.5(3)
C1 C2 C5 128.6(3)
C3 C2 C5 127.9(3)
N2 C3 N5 121.3(4)
N2 C3 C2 111.7(3)
N5 C3 C2 126.8(4)
N3 C4 C5 107.2(4)
N3 C4 H4 126.4
C5 C4 H4 126.4
C4 C5 C6 103.3(4)
C4 C5 C2 128.9(3)
C6 C5 C2 127.7(3)
N4 C6 C5 112.4(4)
N4 C6 H6 123.8
C5 C6 H6 123.8

loop_
_geom_bond_atom_site_label_1
_geom_bond_atom_site_label_2
_geom_bond_distance
N1 C1 1.332(4)
N1 N2 1.375(6)
N1 H1N 0.8700
N2 C3 1.334(5)
N3 N4 1.329(5)
N3 C4 1.348(4)
N3 H2N 0.8700
N4 C6 1.331(5)
N5 C3 1.342(6)
N5 H3N 0.8462
N5 H4N 0.8898
C1 C2 1.377(7)
C1 H1 0.9400
C2 C3 1.426(5)
C2 C5 1.456(3)
C4 C5 1.385(7)
C4 H4 0.9400
C5 C6 1.393(6)
C6 H6 0.9400

loop_
_geom_torsion_atom_site_label_1
_geom_torsion_atom_site_label_2
_geom_torsion_atom_site_label_3
_geom_torsion_atom_site_label_4
_geom_torsion
C1 N1 N2 C3 0.8(4)
C4 N3 N4 C6 0.4(5)
N2 N1 C1 C2 -0.3(5)
N1 C1 C2 C3 -0.3(5)
N1 C1 C2 C5 -179.3(3)
N1 N2 C3 N5 -176.1(4)
N1 N2 C3 C2 -1.0(4)
C1 C2 C3 N2 0.8(5)
C5 C2 C3 N2 179.8(3)
C1 C2 C3 N5 175.5(5)
C5 C2 C3 N5 -5.4(6)
N4 N3 C4 C5 0.3(5)
N3 C4 C5 C6 -0.9(5)
N3 C4 C5 C2 -178.9(3)
C1 C2 C5 C4 179.7(7)
C3 C2 C5 C4 0.9(5)
C1 C2 C5 C6 2.2(5)
C3 C2 C5 C6 -176.6(6)
N3 N4 C6 C5 -1.0(5)
C4 C5 C6 N4 1.2(5)
C2 C5 C6 N4 179.3(3)
